data_7201797
loop_
_publ_author_name
'Lavy, Tali'
'Sheynin, Yana'
'Sparkes, Hazel A.'
'Howard, Judith A. K.'
'Kaftory, Menahem'

_publ_section_title
;
 Controlled photochemical reaction of 4-oxo(phenylacetyl)morpholine and
 1-(phenylglyoxylyl)piperidine in solid supramolecular systems
;
_journal_issue 6
_journal_name_full CrystEngComm
_journal_page_first 734
_journal_paper_doi 10.1039/b715981a
_journal_volume 10
_journal_year 2008
_chemical_formula_moiety 'C26 H22 O2, C13 H15 N O2'
_chemical_formula_sum 'C39 H37 N O4'
_chemical_formula_weight 583.70
_chemical_name_systematic
;
?
;
_space_group_IT_number 14
_symmetry_cell_setting monoclinic
_symmetry_space_group_name_Hall '-P 2ybc'
_symmetry_space_group_name_H-M 'P 1 21/c 1'
_atom_sites_solution_hydrogens geom
_atom_sites_solution_primary direct
_atom_sites_solution_secondary difmap
_audit_creation_method SHELXL-97
_cell_angle_alpha 90.00
_cell_angle_beta 100.602(8)
_cell_angle_gamma 90.00
_cell_formula_units_Z 4
_cell_length_a 9.784(2)
_cell_length_b 20.538(4)
_cell_length_c 15.533(3)
_cell_measurement_temperature 293(2)
_cell_volume 3068.0(11)
_computing_structure_refinement 'SHELXL-97 (Sheldrick, 1997)'
_computing_structure_solution 'SHELXS-97 (Sheldrick, 1990)'
_diffrn_ambient_temperature 293(2)
_diffrn_detector_area_resol_mean 8
_diffrn_measured_fraction_theta_full 1.000
_diffrn_measured_fraction_theta_max 1.000
_diffrn_measurement_device_type 'Bruker SMART 6K CCD Detector'
_diffrn_measurement_method \w
_diffrn_radiation_monochromator graphite
_diffrn_radiation_source 'fine-focus sealed tube'
_diffrn_radiation_type MoK\a
_diffrn_radiation_wavelength 0.71073
_diffrn_reflns_av_R_equivalents 0.2150
_diffrn_reflns_av_sigmaI/netI 0.1821
_diffrn_reflns_limit_h_max 11
_diffrn_reflns_limit_h_min -11
_diffrn_reflns_limit_k_max 24
_diffrn_reflns_limit_k_min -24
_diffrn_reflns_limit_l_max 18
_diffrn_reflns_limit_l_min -18
_diffrn_reflns_number 25341
_diffrn_reflns_theta_full 25.05
_diffrn_reflns_theta_max 25.05
_diffrn_reflns_theta_min 1.66
_diffrn_standards_number 0
_exptl_absorpt_coefficient_mu 0.081
_exptl_absorpt_correction_T_max 0.9922
_exptl_absorpt_correction_T_min 0.9806
_exptl_absorpt_correction_type multi-scan
_exptl_absorpt_process_details 'SADABS (Sheldrick, 1998)'
_exptl_crystal_colour yellow
_exptl_crystal_density_diffrn 1.264
_exptl_crystal_density_method 'not measured'
_exptl_crystal_description Block
_exptl_crystal_F_000 1240
_exptl_crystal_size_max 0.25
_exptl_crystal_size_mid 0.25
_exptl_crystal_size_min 0.10
_refine_diff_density_max 0.687
_refine_diff_density_min -0.663
_refine_diff_density_rms 0.094
_refine_ls_extinction_coef 0.011(3)
_refine_ls_extinction_expression Fc^*^=kFc[1+0.001xFc^2^\l^3^/sin(2\q)]^-1/4^
_refine_ls_extinction_method SHELXL
_refine_ls_goodness_of_fit_ref 0.961
_refine_ls_hydrogen_treatment constr
_refine_ls_matrix_type full
_refine_ls_number_parameters 387
_refine_ls_number_reflns 5436
_refine_ls_number_restraints 17
_refine_ls_restrained_S_all 0.970
_refine_ls_R_factor_all 0.2813
_refine_ls_R_factor_gt 0.1192
_refine_ls_shift/su_max 0.001
_refine_ls_shift/su_mean 0.000
_refine_ls_structure_factor_coef Fsqd
_refine_ls_weighting_details 'calc w=1/[\s^2^(Fo^2^)+(0.2000P)^2^+0.0000P] where P=(Fo^2^+2Fc^2^)/3'
_refine_ls_weighting_scheme calc
_refine_ls_wR_factor_gt 0.3100
_refine_ls_wR_factor_ref 0.3780
_reflns_number_gt 1900
_reflns_number_total 5436
_reflns_threshold_expression >2sigma(I)
_cod_data_source_file b715981a.txt
_cod_data_source_block g8br1
_cod_original_cell_volume 3068.2(10)
_cod_original_sg_symbol_H-M P21/c
_cod_database_code 7201797

loop_
_symmetry_equiv_pos_as_xyz
'x, y, z'
'-x, y+1/2, -z+1/2'
'-x, -y, -z'
'x, -y-1/2, z-1/2'

loop_
_atom_site_label
_atom_site_type_symbol
_atom_site_fract_x
_atom_site_fract_y
_atom_site_fract_z
_atom_site_U_iso_or_equiv
_atom_site_adp_type
_atom_site_occupancy
_atom_site_symmetry_multiplicity
_atom_site_calc_flag
_atom_site_refinement_flags
_atom_site_disorder_assembly
_atom_site_disorder_group
O1 O 0.4012(5) 0.1059(2) 0.2151(3) 0.0439(13) Uani 1 1 d . . .
H1O1 H 0.3763 0.1430 0.2242 0.066 Uiso 1 1 calc R . .
O2 O 0.5583(5) -0.0229(2) 0.3570(3) 0.0498(14) Uani 1 1 d . . .
H1O2 H 0.5859 -0.0599 0.3501 0.075 Uiso 1 1 calc R . .
C1 C 0.4386(7) 0.0721(3) 0.2968(4) 0.0397(17) Uani 1 1 d . . .
C2 C 0.3097(7) 0.0657(4) 0.3377(4) 0.0389(17) Uani 1 1 d . . .
C3 C 0.2864(8) 0.0141(4) 0.3935(5) 0.056(2) Uani 1 1 d . . .
H3 H 0.3500 -0.0199 0.4041 0.067 Uiso 1 1 calc R . .
C4 C 0.1692(10) 0.0136(5) 0.4327(5) 0.070(3) Uani 1 1 d . . .
H4 H 0.1555 -0.0208 0.4692 0.083 Uiso 1 1 calc R . .
C5 C 0.0732(9) 0.0635(5) 0.4180(6) 0.063(2) Uani 1 1 d . . .
H5 H -0.0042 0.0633 0.4449 0.076 Uiso 1 1 calc R . .
C6 C 0.0937(9) 0.1134(5) 0.3632(6) 0.072(3) Uani 1 1 d . . .
H6 H 0.0289 0.1468 0.3520 0.086 Uiso 1 1 calc R . .
C7 C 0.2122(8) 0.1143(4) 0.3238(5) 0.053(2) Uani 1 1 d . . .
H7 H 0.2246 0.1489 0.2873 0.063 Uiso 1 1 calc R . .
C8 C 0.5501(7) 0.1106(3) 0.3585(4) 0.0375(17) Uani 1 1 d . . .
C9 C 0.5571(7) 0.1114(4) 0.4487(4) 0.0480(19) Uani 1 1 d . . .
H9 H 0.4944 0.0869 0.4735 0.058 Uiso 1 1 calc R . .
C10 C 0.6564(8) 0.1483(4) 0.5015(5) 0.057(2) Uani 1 1 d . . .
H10 H 0.6586 0.1492 0.5616 0.069 Uiso 1 1 calc R . .
C11 C 0.7510(8) 0.1834(4) 0.4673(5) 0.0477(19) Uani 1 1 d . . .
H11 H 0.8184 0.2073 0.5042 0.057 Uiso 1 1 calc R . .
C12 C 0.7477(7) 0.1837(3) 0.3794(5) 0.0396(17) Uani 1 1 d . . .
H12 H 0.8116 0.2085 0.3561 0.048 Uiso 1 1 calc R . .
C13 C 0.6490(7) 0.1470(3) 0.3247(5) 0.0383(17) Uani 1 1 d . . .
H13 H 0.6486 0.1466 0.2648 0.046 Uiso 1 1 calc R . .
C14 C 0.5002(8) 0.0049(3) 0.2727(4) 0.0424(18) Uani 1 1 d . . .
C15 C 0.3924(8) -0.0423(4) 0.2215(5) 0.0470(19) Uani 1 1 d . . .
C16 C 0.2674(8) -0.0235(4) 0.1718(5) 0.049(2) Uani 1 1 d . . .
H16 H 0.2411 0.0201 0.1707 0.059 Uiso 1 1 calc R . .
C17 C 0.1814(9) -0.0683(5) 0.1237(5) 0.061(2) Uani 1 1 d . . .
H17 H 0.0951 -0.0554 0.0926 0.073 Uiso 1 1 calc R . .
C18 C 0.2225(10) -0.1325(4) 0.1211(6) 0.066(2) Uani 1 1 d . . .
H18 H 0.1662 -0.1622 0.0859 0.079 Uiso 1 1 calc R . .
C19 C 0.3445(10) -0.1520(4) 0.1699(7) 0.074(3) Uani 1 1 d . . .
H19 H 0.3711 -0.1955 0.1704 0.089 Uiso 1 1 calc R . .
C20 C 0.4281(9) -0.1070(4) 0.2183(6) 0.065(2) Uani 1 1 d . . .
H20 H 0.5130 -0.1206 0.2505 0.078 Uiso 1 1 calc R . .
C21 C 0.6179(7) 0.0141(3) 0.2203(5) 0.0404(18) Uani 1 1 d . . .
C22 C 0.5852(8) 0.0286(3) 0.1304(5) 0.0473(19) Uani 1 1 d . . .
H22 H 0.4926 0.0319 0.1031 0.057 Uiso 1 1 calc R . .
C23 C 0.6896(9) 0.0380(4) 0.0817(5) 0.058(2) Uani 1 1 d . . .
H23 H 0.6663 0.0474 0.0223 0.070 Uiso 1 1 calc R . .
C24 C 0.8298(9) 0.0334(4) 0.1222(6) 0.064(2) Uani 1 1 d . . .
H24 H 0.9002 0.0411 0.0906 0.077 Uiso 1 1 calc R . .
C25 C 0.8609(9) 0.0171(4) 0.2097(6) 0.063(2) Uani 1 1 d . . .
H25 H 0.9532 0.0112 0.2365 0.075 Uiso 1 1 calc R . .
C26 C 0.7562(8) 0.0093(4) 0.2583(5) 0.0487(19) Uani 1 1 d . . .
H26 H 0.7801 0.0006 0.3179 0.058 Uiso 1 1 calc R . .
N1 N 0.3783(8) 0.2308(4) 0.0539(4) 0.097(3) Uiso 1 1 d D . .
O3 O 0.2922(8) 0.3643(3) 0.0891(5) 0.109(2) Uiso 1 1 d . . .
H1O3 H 0.2361 0.3869 0.0564 0.164 Uiso 1 1 calc RD . .
O4 O 0.4171(7) 0.2427(3) 0.2002(5) 0.095(2) Uiso 1 1 d . . .
C27 C 0.1132(10) 0.2928(6) 0.1268(7) 0.083(3) Uani 1 1 d D . .
C28 C 0.0342(13) 0.3446(6) 0.1511(7) 0.093(3) Uani 1 1 d . . .
H28 H 0.0626 0.3872 0.1443 0.112 Uiso 1 1 calc R . .
C29 C -0.0836(12) 0.3335(5) 0.1844(6) 0.076(3) Uani 1 1 d . . .
H29 H -0.1318 0.3685 0.2024 0.091 Uiso 1 1 calc R . .
C30 C -0.1311(12) 0.2719(5) 0.1915(5) 0.082(3) Uani 1 1 d . . .
H30 H -0.2130 0.2642 0.2122 0.098 Uiso 1 1 calc R . .
C31 C -0.0534(13) 0.2204(5) 0.1669(6) 0.087(3) Uani 1 1 d . . .
H31 H -0.0853 0.1781 0.1712 0.104 Uiso 1 1 calc R . .
C32 C 0.0642(11) 0.2295(6) 0.1374(6) 0.082(3) Uani 1 1 d . . .
H32 H 0.1145 0.1938 0.1237 0.098 Uiso 1 1 calc R . .
C33 C 0.2481(10) 0.2976(4) 0.0816(5) 0.116(5) Uani 1 1 d D . .
C34 C 0.3619(13) 0.2511(5) 0.1276(6) 0.117(5) Uani 1 1 d D . .
C35 C 0.2718(10) 0.2663(4) -0.0046(6) 0.124(5) Uani 1 1 d D . .
H35 H 0.3107 0.2970 -0.0419 0.35(13) Uiso 1 1 calc R . .
C36 C 0.1695(7) 0.2191(4) -0.0571(7) 0.136(5) Uani 1 1 d D . .
H36A H 0.1028 0.2429 -0.0996 0.163 Uiso 1 1 calc R . .
H36B H 0.1190 0.1961 -0.0183 0.163 Uiso 1 1 calc R . .
C37 C 0.2476(11) 0.1705(4) -0.1042(5) 0.137(6) Uani 1 1 d D . .
H37A H 0.1825 0.1396 -0.1364 0.164 Uiso 1 1 calc R . .
H37B H 0.2932 0.1933 -0.1457 0.164 Uiso 1 1 calc R . .
C38 C 0.3554(10) 0.1344(4) -0.0384(7) 0.128(5) Uani 1 1 d D . .
H38A H 0.3085 0.1079 -0.0011 0.154 Uiso 1 1 calc R . .
H38B H 0.4081 0.1055 -0.0695 0.154 Uiso 1 1 calc R . .
C39 C 0.4536(8) 0.1807(4) 0.0175(6) 0.118(4) Uani 1 1 d D . .
H39A H 0.5109 0.1567 0.0646 0.142 Uiso 1 1 calc R . .
H39B H 0.5145 0.2005 -0.0178 0.142 Uiso 1 1 calc R . .

loop_
_atom_site_aniso_label
_atom_site_aniso_U_11
_atom_site_aniso_U_22
_atom_site_aniso_U_33
_atom_site_aniso_U_23
_atom_site_aniso_U_13
_atom_site_aniso_U_12
O1 0.063(3) 0.036(3) 0.032(3) 0.006(2) 0.009(2) 0.010(3)
O2 0.068(3) 0.042(3) 0.042(3) 0.009(2) 0.015(3) 0.015(3)
C1 0.051(4) 0.039(4) 0.030(4) 0.007(3) 0.008(3) 0.008(3)
C2 0.039(4) 0.051(5) 0.026(3) -0.005(3) 0.005(3) 0.001(3)
C3 0.058(5) 0.061(5) 0.049(5) 0.010(4) 0.010(4) 0.007(4)
C4 0.088(7) 0.082(7) 0.047(5) -0.004(5) 0.035(5) -0.029(6)
C5 0.047(5) 0.079(7) 0.069(6) -0.022(5) 0.027(4) -0.007(5)
C6 0.063(6) 0.068(6) 0.087(7) -0.007(5) 0.020(5) 0.021(5)
C7 0.053(5) 0.055(5) 0.052(5) -0.007(4) 0.016(4) -0.002(4)
C8 0.044(4) 0.033(4) 0.035(4) 0.004(3) 0.006(3) 0.001(3)
C9 0.046(4) 0.058(5) 0.037(4) 0.009(4) 0.000(3) -0.015(4)
C10 0.065(5) 0.069(6) 0.036(4) 0.011(4) 0.003(4) -0.016(5)
C11 0.051(5) 0.049(5) 0.039(4) 0.001(4) -0.001(4) 0.001(4)
C12 0.032(4) 0.029(4) 0.057(5) 0.010(3) 0.008(3) -0.002(3)
C13 0.042(4) 0.029(4) 0.044(4) 0.003(3) 0.009(3) 0.007(3)
C14 0.055(5) 0.039(4) 0.034(4) 0.011(3) 0.010(4) 0.011(4)
C15 0.048(5) 0.048(5) 0.049(4) -0.002(4) 0.020(4) -0.005(4)
C16 0.065(5) 0.045(5) 0.039(4) -0.002(4) 0.015(4) -0.008(4)
C17 0.057(5) 0.083(7) 0.048(5) 0.000(5) 0.021(4) 0.001(5)
C18 0.077(7) 0.062(6) 0.066(6) -0.013(5) 0.029(5) -0.023(5)
C19 0.068(6) 0.048(5) 0.109(8) -0.016(5) 0.022(6) -0.018(5)
C20 0.070(6) 0.034(5) 0.095(7) 0.000(5) 0.028(5) -0.003(4)
C21 0.045(5) 0.028(4) 0.051(4) -0.013(3) 0.016(4) -0.007(3)
C22 0.055(5) 0.043(4) 0.043(4) -0.007(4) 0.008(4) -0.003(4)
C23 0.066(6) 0.063(6) 0.051(5) -0.010(4) 0.023(4) -0.011(4)
C24 0.067(6) 0.072(6) 0.059(5) -0.021(5) 0.023(5) -0.006(5)
C25 0.050(5) 0.066(6) 0.071(6) -0.004(5) 0.011(5) 0.003(4)
C26 0.054(5) 0.047(5) 0.046(4) -0.010(4) 0.011(4) 0.003(4)
C27 0.064(6) 0.092(8) 0.082(7) 0.019(6) -0.018(5) -0.004(6)
C28 0.100(9) 0.082(8) 0.080(7) 0.015(6) -0.028(7) -0.009(7)
C29 0.096(8) 0.078(8) 0.049(5) -0.005(5) 0.001(5) 0.012(6)
C30 0.123(9) 0.080(7) 0.046(5) 0.030(5) 0.025(5) 0.014(7)
C31 0.123(10) 0.066(7) 0.069(6) 0.019(6) 0.009(6) 0.012(7)
C32 0.077(7) 0.097(8) 0.066(6) 0.028(6) 0.000(5) 0.003(6)
C33 0.126(10) 0.042(6) 0.163(12) 0.034(7) -0.015(9) -0.026(6)
C34 0.192(12) 0.129(10) 0.025(5) -0.010(5) 0.010(6) 0.067(9)
C35 0.122(10) 0.129(11) 0.112(10) -0.079(9) -0.001(8) -0.005(9)
C36 0.083(8) 0.072(8) 0.229(16) -0.024(9) -0.036(9) 0.001(7)
C37 0.192(14) 0.094(9) 0.089(8) -0.029(7) -0.069(9) 0.038(10)
C38 0.163(13) 0.086(9) 0.134(11) -0.036(9) 0.025(10) 0.004(9)
C39 0.161(12) 0.085(8) 0.115(10) -0.018(7) 0.041(9) 0.011(8)

loop_
_atom_type_symbol
_atom_type_description
_atom_type_scat_dispersion_real
_atom_type_scat_dispersion_imag
_atom_type_scat_source
C C 0.0033 0.0016 'International Tables Vol C Tables 4.2.6.8 and 6.1.1.4'
H H 0.0000 0.0000 'International Tables Vol C Tables 4.2.6.8 and 6.1.1.4'
N N 0.0061 0.0033 'International Tables Vol C Tables 4.2.6.8 and 6.1.1.4'
O O 0.0106 0.0060 'International Tables Vol C Tables 4.2.6.8 and 6.1.1.4'

loop_
_geom_angle_atom_site_label_1
_geom_angle_atom_site_label_2
_geom_angle_atom_site_label_3
_geom_angle
_geom_angle_site_symmetry_1
_geom_angle_site_symmetry_3
_geom_angle_publ_flag
C1 O1 H1O1 109.5 . . ?
C14 O2 H1O2 109.5 . . ?
O1 C1 C2 108.4(5) . . ?
O1 C1 C8 109.8(5) . . ?
C2 C1 C8 109.5(5) . . ?
O1 C1 C14 105.1(5) . . ?
C2 C1 C14 114.0(6) . . ?
C8 C1 C14 109.9(5) . . ?
C7 C2 C3 117.1(7) . . ?
C7 C2 C1 118.6(6) . . ?
C3 C2 C1 124.2(7) . . ?
C4 C3 C2 120.8(8) . . ?
C4 C3 H3 119.6 . . ?
C2 C3 H3 119.6 . . ?
C5 C4 C3 120.8(8) . . ?
C5 C4 H4 119.6 . . ?
C3 C4 H4 119.6 . . ?
C6 C5 C4 119.0(8) . . ?
C6 C5 H5 120.5 . . ?
C4 C5 H5 120.5 . . ?
C5 C6 C7 120.5(8) . . ?
C5 C6 H6 119.7 . . ?
C7 C6 H6 119.7 . . ?
C2 C7 C6 121.8(8) . . ?
C2 C7 H7 119.1 . . ?
C6 C7 H7 119.1 . . ?
C9 C8 C13 117.5(6) . . ?
C9 C8 C1 122.2(6) . . ?
C13 C8 C1 120.3(6) . . ?
C10 C9 C8 120.3(7) . . ?
C10 C9 H9 119.9 . . ?
C8 C9 H9 119.9 . . ?
C11 C10 C9 121.1(7) . . ?
C11 C10 H10 119.4 . . ?
C9 C10 H10 119.4 . . ?
C10 C11 C12 120.3(7) . . ?
C10 C11 H11 119.9 . . ?
C12 C11 H11 119.9 . . ?
C11 C12 C13 119.9(7) . . ?
C11 C12 H12 120.0 . . ?
C13 C12 H12 120.0 . . ?
C12 C13 C8 120.8(6) . . ?
C12 C13 H13 119.6 . . ?
C8 C13 H13 119.6 . . ?
O2 C14 C21 108.7(6) . . ?
O2 C14 C15 109.6(6) . . ?
C21 C14 C15 108.2(5) . . ?
O2 C14 C1 103.5(5) . . ?
C21 C14 C1 112.0(6) . . ?
C15 C14 C1 114.7(6) . . ?
C16 C15 C20 117.2(7) . . ?
C16 C15 C14 124.4(7) . . ?
C20 C15 C14 118.1(7) . . ?
C15 C16 C17 120.6(8) . . ?
C15 C16 H16 119.7 . . ?
C17 C16 H16 119.7 . . ?
C18 C17 C16 120.2(8) . . ?
C18 C17 H17 119.9 . . ?
C16 C17 H17 119.9 . . ?
C19 C18 C17 120.0(9) . . ?
C19 C18 H18 120.0 . . ?
C17 C18 H18 120.0 . . ?
C18 C19 C20 119.0(9) . . ?
C18 C19 H19 120.5 . . ?
C20 C19 H19 120.5 . . ?
C19 C20 C15 122.9(9) . . ?
C19 C20 H20 118.6 . . ?
C15 C20 H20 118.6 . . ?
C26 C21 C22 117.8(7) . . ?
C26 C21 C14 122.5(7) . . ?
C22 C21 C14 119.7(7) . . ?
C23 C22 C21 120.9(7) . . ?
C23 C22 H22 119.5 . . ?
C21 C22 H22 119.5 . . ?
C22 C23 C24 120.1(8) . . ?
C22 C23 H23 119.9 . . ?
C24 C23 H23 119.9 . . ?
C25 C24 C23 118.6(8) . . ?
C25 C24 H24 120.7 . . ?
C23 C24 H24 120.7 . . ?
C24 C25 C26 120.8(8) . . ?
C24 C25 H25 119.6 . . ?
C26 C25 H25 119.6 . . ?
C21 C26 C25 121.6(7) . . ?
C21 C26 H26 119.2 . . ?
C25 C26 H26 119.2 . . ?
C34 N1 C39 139.0(7) . . ?
C34 N1 C35 102.0(7) . . ?
C39 N1 C35 118.3(5) . . ?
C33 O3 H1O3 109.5 . . ?
C32 C27 C28 116.9(10) . . ?
C32 C27 C33 115.6(10) . . ?
C28 C27 C33 127.3(10) . . ?
C29 C28 C27 121.2(10) . . ?
C29 C28 H28 119.4 . . ?
C27 C28 H28 119.4 . . ?
C30 C29 C28 120.7(10) . . ?
C30 C29 H29 119.7 . . ?
C28 C29 H29 119.7 . . ?
C29 C30 C31 118.2(10) . . ?
C29 C30 H30 120.9 . . ?
C31 C30 H30 120.9 . . ?
C32 C31 C30 122.5(11) . . ?
C32 C31 H31 118.8 . . ?
C30 C31 H31 118.8 . . ?
C31 C32 C27 120.5(11) . . ?
C31 C32 H32 119.8 . . ?
C27 C32 H32 119.8 . . ?
O3 C33 C34 112.0(7) . . ?
O3 C33 C35 112.2(7) . . ?
C34 C33 C35 86.2(6) . . ?
O3 C33 C27 106.4(7) . . ?
C34 C33 C27 109.9(8) . . ?
C35 C33 C27 128.3(9) . . ?
O4 C34 N1 135.7(9) . . ?
O4 C34 C33 134.8(8) . . ?
N1 C34 C33 89.1(7) . . ?
N1 C35 C36 110.0(5) . . ?
N1 C35 C33 82.5(6) . . ?
C36 C35 C33 123.0(9) . . ?
N1 C35 H35 112.5 . . ?
C36 C35 H35 112.5 . . ?
C33 C35 H35 112.5 . . ?
C35 C36 C37 109.7(4) . . ?
C35 C36 H36A 109.7 . . ?
C37 C36 H36A 109.7 . . ?
C35 C36 H36B 109.7 . . ?
C37 C36 H36B 109.7 . . ?
H36A C36 H36B 108.2 . . ?
C38 C37 C36 110.2(4) . . ?
C38 C37 H37A 109.6 . . ?
C36 C37 H37A 109.6 . . ?
C38 C37 H37B 109.6 . . ?
C36 C37 H37B 109.6 . . ?
H37A C37 H37B 108.1 . . ?
C39 C38 C37 111.6(4) . . ?
C39 C38 H38A 109.3 . . ?
C37 C38 H38A 109.3 . . ?
C39 C38 H38B 109.3 . . ?
C37 C38 H38B 109.3 . . ?
H38A C38 H38B 108.0 . . ?
N1 C39 C38 111.0(4) . . ?
N1 C39 H39A 109.4 . . ?
C38 C39 H39A 109.4 . . ?
N1 C39 H39B 109.4 . . ?
C38 C39 H39B 109.4 . . ?
H39A C39 H39B 108.0 . . ?

loop_
_geom_bond_atom_site_label_1
_geom_bond_atom_site_label_2
_geom_bond_distance
_geom_bond_site_symmetry_2
_geom_bond_publ_flag
O1 C1 1.434(7) . ?
O1 H1O1 0.8200 . ?
O2 C14 1.446(8) . ?
O2 H1O2 0.8200 . ?
C1 C2 1.518(9) . ?
C1 C8 1.532(9) . ?
C1 C14 1.578(9) . ?
C2 C7 1.371(10) . ?
C2 C3 1.414(10) . ?
C3 C4 1.394(11) . ?
C3 H3 0.9300 . ?
C4 C5 1.381(12) . ?
C4 H4 0.9300 . ?
C5 C6 1.369(12) . ?
C5 H5 0.9300 . ?
C6 C7 1.407(11) . ?
C6 H6 0.9300 . ?
C7 H7 0.9300 . ?
C8 C9 1.391(9) . ?
C8 C13 1.400(9) . ?
C9 C10 1.379(10) . ?
C9 H9 0.9300 . ?
C10 C11 1.355(10) . ?
C10 H10 0.9300 . ?
C11 C12 1.360(9) . ?
C11 H11 0.9300 . ?
C12 C13 1.386(9) . ?
C12 H12 0.9300 . ?
C13 H13 0.9300 . ?
C14 C21 1.538(10) . ?
C14 C15 1.543(10) . ?
C15 C16 1.376(10) . ?
C15 C20 1.377(10) . ?
C16 C17 1.373(11) . ?
C16 H16 0.9300 . ?
C17 C18 1.380(12) . ?
C17 H17 0.9300 . ?
C18 C19 1.352(13) . ?
C18 H18 0.9300 . ?
C19 C20 1.365(11) . ?
C19 H19 0.9300 . ?
C20 H20 0.9300 . ?
C21 C26 1.376(10) . ?
C21 C22 1.406(10) . ?
C22 C23 1.392(10) . ?
C22 H22 0.9300 . ?
C23 C24 1.403(11) . ?
C23 H23 0.9300 . ?
C24 C25 1.378(12) . ?
C24 H24 0.9300 . ?
C25 C26 1.390(10) . ?
C25 H25 0.9300 . ?
C26 H26 0.9300 . ?
N1 C34 1.255(10) . ?
N1 C39 1.442(5) . ?
N1 C35 1.448(5) . ?
O3 C33 1.434(10) . ?
O3 H1O3 0.8200 . ?
O4 C34 1.170(10) . ?
C27 C32 1.405(13) . ?
C27 C28 1.407(14) . ?
C27 C33 1.609(13) . ?
C28 C29 1.367(14) . ?
C28 H28 0.9300 . ?
C29 C30 1.360(13) . ?
C29 H29 0.9300 . ?
C30 C31 1.396(13) . ?
C30 H30 0.9300 . ?
C31 C32 1.328(13) . ?
C31 H31 0.9300 . ?
C32 H32 0.9300 . ?
C33 C34 1.5397(11) . ?
C33 C35 1.5404(11) . ?
C35 C36 1.519(5) . ?
C35 H35 0.9800 . ?
C36 C37 1.523(5) . ?
C36 H36A 0.9700 . ?
C36 H36B 0.9700 . ?
C37 C38 1.520(5) . ?
C37 H37A 0.9700 . ?
C37 H37B 0.9700 . ?
C38 C39 1.509(5) . ?
C38 H38A 0.9700 . ?
C38 H38B 0.9700 . ?
C39 H39A 0.9700 . ?
C39 H39B 0.9700 . ?

loop_
_geom_torsion_atom_site_label_1
_geom_torsion_atom_site_label_2
_geom_torsion_atom_site_label_3
_geom_torsion_atom_site_label_4
_geom_torsion
_geom_torsion_site_symmetry_1
_geom_torsion_site_symmetry_2
_geom_torsion_site_symmetry_3
_geom_torsion_site_symmetry_4
_geom_torsion_publ_flag
O1 C1 C2 C7 -32.8(8) . . . . ?
C8 C1 C2 C7 87.0(7) . . . . ?
C14 C1 C2 C7 -149.4(6) . . . . ?
O1 C1 C2 C3 150.7(6) . . . . ?
C8 C1 C2 C3 -89.5(8) . . . . ?
C14 C1 C2 C3 34.1(9) . . . . ?
C7 C2 C3 C4 -0.4(11) . . . . ?
C1 C2 C3 C4 176.1(7) . . . . ?
C2 C3 C4 C5 -0.1(12) . . . . ?
C3 C4 C5 C6 0.8(13) . . . . ?
C4 C5 C6 C7 -1.1(13) . . . . ?
C3 C2 C7 C6 0.1(11) . . . . ?
C1 C2 C7 C6 -176.6(7) . . . . ?
C5 C6 C7 C2 0.7(13) . . . . ?
O1 C1 C8 C9 146.3(6) . . . . ?
C2 C1 C8 C9 27.4(9) . . . . ?
C14 C1 C8 C9 -98.6(7) . . . . ?
O1 C1 C8 C13 -33.2(8) . . . . ?
C2 C1 C8 C13 -152.1(6) . . . . ?
C14 C1 C8 C13 81.9(7) . . . . ?
C13 C8 C9 C10 1.6(11) . . . . ?
C1 C8 C9 C10 -177.9(7) . . . . ?
C8 C9 C10 C11 -1.5(12) . . . . ?
C9 C10 C11 C12 1.3(12) . . . . ?
C10 C11 C12 C13 -1.3(11) . . . . ?
C11 C12 C13 C8 1.5(10) . . . . ?
C9 C8 C13 C12 -1.6(9) . . . . ?
C1 C8 C13 C12 177.9(6) . . . . ?
O1 C1 C14 O2 170.6(5) . . . . ?
C2 C1 C14 O2 -70.9(7) . . . . ?
C8 C1 C14 O2 52.4(7) . . . . ?
O1 C1 C14 C21 53.7(7) . . . . ?
C2 C1 C14 C21 172.2(6) . . . . ?
C8 C1 C14 C21 -64.4(7) . . . . ?
O1 C1 C14 C15 -70.1(7) . . . . ?
C2 C1 C14 C15 48.4(7) . . . . ?
C8 C1 C14 C15 171.8(5) . . . . ?
O2 C14 C15 C16 139.5(7) . . . . ?
C21 C14 C15 C16 -102.2(8) . . . . ?
C1 C14 C15 C16 23.6(9) . . . . ?
O2 C14 C15 C20 -47.0(9) . . . . ?
C21 C14 C15 C20 71.4(8) . . . . ?
C1 C14 C15 C20 -162.9(6) . . . . ?
C20 C15 C16 C17 2.1(10) . . . . ?
C14 C15 C16 C17 175.7(6) . . . . ?
C15 C16 C17 C18 -3.3(11) . . . . ?
C16 C17 C18 C19 3.6(12) . . . . ?
C17 C18 C19 C20 -2.7(13) . . . . ?
C18 C19 C20 C15 1.6(14) . . . . ?
C16 C15 C20 C19 -1.2(12) . . . . ?
C14 C15 C20 C19 -175.3(7) . . . . ?
O2 C14 C21 C26 -12.8(9) . . . . ?
C15 C14 C21 C26 -131.7(7) . . . . ?
C1 C14 C21 C26 101.0(7) . . . . ?
O2 C14 C21 C22 167.8(6) . . . . ?
C15 C14 C21 C22 48.9(8) . . . . ?
C1 C14 C21 C22 -78.5(8) . . . . ?
C26 C21 C22 C23 -0.3(10) . . . . ?
C14 C21 C22 C23 179.2(6) . . . . ?
C21 C22 C23 C24 -0.2(11) . . . . ?
C22 C23 C24 C25 2.3(12) . . . . ?
C23 C24 C25 C26 -3.9(12) . . . . ?
C22 C21 C26 C25 -1.2(10) . . . . ?
C14 C21 C26 C25 179.3(7) . . . . ?
C24 C25 C26 C21 3.4(12) . . . . ?
C32 C27 C28 C29 0.8(14) . . . . ?
C33 C27 C28 C29 176.1(8) . . . . ?
C27 C28 C29 C30 -2.9(15) . . . . ?
C28 C29 C30 C31 2.3(14) . . . . ?
C29 C30 C31 C32 0.3(15) . . . . ?
C30 C31 C32 C27 -2.3(15) . . . . ?
C28 C27 C32 C31 1.7(14) . . . . ?
C33 C27 C32 C31 -174.1(8) . . . . ?
C32 C27 C33 O3 -171.6(7) . . . . ?
C28 C27 C33 O3 13.1(12) . . . . ?
C32 C27 C33 C34 -50.1(10) . . . . ?
C28 C27 C33 C34 134.6(10) . . . . ?
C32 C27 C33 C35 51.1(11) . . . . ?
C28 C27 C33 C35 -124.1(11) . . . . ?
C39 N1 C34 O4 13(3) . . . . ?
C35 N1 C34 O4 -177.4(16) . . . . ?
C39 N1 C34 C33 -172.9(11) . . . . ?
C35 N1 C34 C33 -3.2(9) . . . . ?
O3 C33 C34 O4 64.8(18) . . . . ?
C35 C33 C34 O4 177.2(17) . . . . ?
C27 C33 C34 O4 -53.2(19) . . . . ?
O3 C33 C34 N1 -109.4(9) . . . . ?
C35 C33 C34 N1 3.0(8) . . . . ?
C27 C33 C34 N1 132.5(9) . . . . ?
C34 N1 C35 C36 -119.2(10) . . . . ?
C39 N1 C35 C36 53.2(10) . . . . ?
C34 N1 C35 C33 3.3(9) . . . . ?
C39 N1 C35 C33 175.6(8) . . . . ?
O3 C33 C35 N1 109.6(7) . . . . ?
C34 C33 C35 N1 -2.6(7) . . . . ?
C27 C33 C35 N1 -115.1(9) . . . . ?
O3 C33 C35 C36 -141.3(7) . . . . ?
C34 C33 C35 C36 106.5(8) . . . . ?
C27 C33 C35 C36 -6.0(11) . . . . ?
N1 C35 C36 C37 -54.7(9) . . . . ?
C33 C35 C36 C37 -148.8(8) . . . . ?
C35 C36 C37 C38 57.7(9) . . . . ?
C36 C37 C38 C39 -55.6(10) . . . . ?
C34 N1 C39 C38 118.1(14) . . . . ?
C35 N1 C39 C38 -50.4(10) . . . . ?
C37 C38 C39 N1 49.9(10) . . . . ?
